data_7033472
loop_
_publ_author_name
'Fernandes, Tiago A.'
'Sola\<rov\'a, Hana'
'C\'isa\<rov\'a, Ivana'
'Uhl\'ik, Filip'
'\<St\'icha, Martin'
'\<St\<epni\<cka, Petr'

_publ_section_title
;
 Synthesis of phosphinoferrocene amides and thioamides from carbamoyl
 chlorides and the structural chemistry of Group 11 metal complexes with
 these mixed-donor ligands.
;
_journal_issue 7
_journal_name_full 'Dalton transactions (Cambridge, England : 2003)'
_journal_page_first 3092
_journal_page_last 3108
_journal_paper_doi 10.1039/c4dt03279a
_journal_volume 44
_journal_year 2015
_chemical_formula_moiety 'C46 H40 Cu Fe2 N2 O2 P2, B F4, C H Cl3'
_chemical_formula_sum 'C47 H41 B Cl3 Cu F4 Fe2 N2 O2 P2'
_chemical_formula_weight 1096.42
_space_group_crystal_system monoclinic
_space_group_IT_number 14
_space_group_name_Hall '-P 2ybc'
_space_group_name_H-M_alt 'P 1 21/c 1'
_atom_sites_solution_hydrogens mixed
_atom_sites_solution_primary direct
_atom_sites_solution_secondary difmap
_audit_creation_method SHELXL-97
_audit_update_record
;
2014-10-16 deposited with the CCDC.
2014-12-23 downloaded from the CCDC.
;
_cell_angle_alpha 90.00
_cell_angle_beta 91.6659(13)
_cell_angle_gamma 90.00
_cell_formula_units_Z 4
_cell_length_a 14.2861(4)
_cell_length_b 11.8455(3)
_cell_length_c 30.2490(10)
_cell_measurement_reflns_used 9990
_cell_measurement_temperature 150(2)
_cell_measurement_theta_max 27.44
_cell_measurement_theta_min 2.59
_cell_volume 5116.8(3)
_computing_cell_refinement 'SAINT V8.27B (Bruker AXS Inc., 2012)'
_computing_data_collection 'Bruker Instrument Service v2012.12.0.0'
_computing_data_reduction 'SAINT V8.27B (Bruker AXS Inc., 2012)'
_computing_molecular_graphics 'PLATON (Spek, 2003)'
_computing_publication_material 'PLATON (Spek, 2003)'
_computing_structure_refinement 'SHELXL-97 (Sheldrick, 2008)'
_computing_structure_solution 'SHELXS-97 (Sheldrick, 2008)'
_diffrn_ambient_temperature 150(2)
_diffrn_measured_fraction_theta_full 0.998
_diffrn_measured_fraction_theta_max 0.998
_diffrn_measurement_device_type 'Bruker APEX-II CCD'
_diffrn_measurement_method '\f and \w scans'
_diffrn_radiation_monochromator graphite
_diffrn_radiation_source 'fine-focus sealed tube'
_diffrn_radiation_type MoK\a
_diffrn_radiation_wavelength 0.71073
_diffrn_reflns_av_R_equivalents 0.0322
_diffrn_reflns_av_sigmaI/netI 0.0357
_diffrn_reflns_limit_h_max 17
_diffrn_reflns_limit_h_min -18
_diffrn_reflns_limit_k_max 10
_diffrn_reflns_limit_k_min -15
_diffrn_reflns_limit_l_max 39
_diffrn_reflns_limit_l_min -37
_diffrn_reflns_number 47156
_diffrn_reflns_theta_full 27.50
_diffrn_reflns_theta_max 27.50
_diffrn_reflns_theta_min 1.35
_exptl_absorpt_coefficient_mu 1.243
_exptl_absorpt_correction_T_max 0.7631
_exptl_absorpt_correction_T_min 0.7223
_exptl_absorpt_correction_type numerical
_exptl_absorpt_process_details 'SADABS V2012/1 (Bruker AXS Inc.)'
_exptl_crystal_colour orange
_exptl_crystal_density_diffrn 1.423
_exptl_crystal_density_method 'not measured'
_exptl_crystal_description prism
_exptl_crystal_F_000 2224
_exptl_crystal_size_max 0.28
_exptl_crystal_size_mid 0.26
_exptl_crystal_size_min 0.23
_refine_diff_density_max 2.348
_refine_diff_density_min -1.838
_refine_diff_density_rms 0.120
_refine_ls_extinction_method none
_refine_ls_goodness_of_fit_ref 1.075
_refine_ls_hydrogen_treatment constr
_refine_ls_matrix_type full
_refine_ls_number_parameters 634
_refine_ls_number_reflns 11722
_refine_ls_number_restraints 805
_refine_ls_restrained_S_all 1.094
_refine_ls_R_factor_all 0.0734
_refine_ls_R_factor_gt 0.0602
_refine_ls_shift/su_max 0.001
_refine_ls_shift/su_mean 0.000
_refine_ls_structure_factor_coef Fsqd
_refine_ls_weighting_details 'calc w=1/[\s^2^(Fo^2^)+(0.0930P)^2^+11.6483P] where P=(Fo^2^+2Fc^2^)/3'
_refine_ls_weighting_scheme calc
_refine_ls_wR_factor_gt 0.1644
_refine_ls_wR_factor_ref 0.1723
_reflns_number_gt 9384
_reflns_number_total 11722
_reflns_threshold_expression >2sigma(I)
_cod_data_source_file c4dt03279a2.cif
_cod_data_source_block tf99sq
_cod_depositor_comments 'Adding full bibliography for 7033464--7033475.cif.'
_cod_database_code 7033472

loop_
_space_group_symop_id
_space_group_symop_operation_xyz
1 'x, y, z'
2 '-x, y+1/2, -z+1/2'
3 '-x, -y, -z'
4 'x, -y-1/2, z-1/2'

loop_
_atom_site_label
_atom_site_type_symbol
_atom_site_fract_x
_atom_site_fract_y
_atom_site_fract_z
_atom_site_U_iso_or_equiv
_atom_site_adp_type
_atom_site_occupancy
_atom_site_symmetry_multiplicity
_atom_site_calc_flag
_atom_site_refinement_flags
_atom_site_disorder_assembly
_atom_site_disorder_group
Cu Cu 0.30081(3) 0.39617(4) 0.119389(16) 0.02452(13) Uani 1 1 d . A .
Fe1 Fe 0.25400(3) 0.30541(4) -0.030157(17) 0.01675(13) Uani 1 1 d . . .
P1 P 0.19154(6) 0.43814(8) 0.06683(3) 0.01577(19) Uani 1 1 d . . .
O1 O 0.47802(18) 0.1495(2) 0.01594(9) 0.0231(6) Uani 1 1 d U . .
N1 N 0.4076(3) 0.0474(3) -0.03802(12) 0.0302(8) Uani 1 1 d U . .
H1N H 0.4292 -0.0161 -0.0270 0.036 Uiso 1 1 d R . .
H2N H 0.3703 0.0489 -0.0609 0.036 Uiso 1 1 d R . .
C1 C 0.3866(2) 0.2474(3) -0.03843(12) 0.0188(7) Uani 1 1 d U . .
C2 C 0.3381(3) 0.2571(3) -0.08022(13) 0.0227(7) Uani 1 1 d U . .
H2 H 0.3260 0.1975 -0.1006 0.027 Uiso 1 1 calc R . .
C3 C 0.3111(3) 0.3719(3) -0.08593(14) 0.0269(8) Uani 1 1 d U . .
H3 H 0.2777 0.4022 -0.1108 0.032 Uiso 1 1 calc R . .
C4 C 0.3428(3) 0.4334(3) -0.04796(14) 0.0255(8) Uani 1 1 d U . .
H4 H 0.3340 0.5119 -0.0432 0.031 Uiso 1 1 calc R . .
C5 C 0.3899(2) 0.3577(3) -0.01841(13) 0.0210(7) Uani 1 1 d U . .
H5 H 0.4183 0.3764 0.0094 0.025 Uiso 1 1 calc R . .
C6 C 0.1696(2) 0.3446(3) 0.02109(12) 0.0177(7) Uani 1 1 d U . .
C7 C 0.1910(3) 0.2260(3) 0.02124(13) 0.0229(7) Uani 1 1 d U . .
H7 H 0.2215 0.1857 0.0447 0.028 Uiso 1 1 calc R . .
C8 C 0.1588(3) 0.1791(4) -0.01975(15) 0.0285(8) Uani 1 1 d U . .
H8 H 0.1645 0.1025 -0.0285 0.034 Uiso 1 1 calc R . .
C9 C 0.1169(3) 0.2667(4) -0.04528(14) 0.0281(8) Uani 1 1 d U . .
H9 H 0.0892 0.2585 -0.0740 0.034 Uiso 1 1 calc R . .
C10 C 0.1232(2) 0.3688(3) -0.02069(13) 0.0225(7) Uani 1 1 d U . .
H10 H 0.1007 0.4406 -0.0302 0.027 Uiso 1 1 calc R . .
C11 C 0.4265(2) 0.1442(3) -0.01809(12) 0.0179(7) Uani 1 1 d U . .
C12 C 0.0754(2) 0.4539(3) 0.08978(13) 0.0205(7) Uani 1 1 d U . .
C13 C 0.0093(3) 0.3678(4) 0.08533(14) 0.0282(8) Uani 1 1 d U . .
H13 H 0.0217 0.3043 0.0672 0.034 Uiso 1 1 calc R . .
C14 C -0.0748(3) 0.3744(4) 0.10747(16) 0.0344(9) Uani 1 1 d U . .
H14 H -0.1192 0.3149 0.1047 0.041 Uiso 1 1 calc R . .
C15 C -0.0936(3) 0.4663(4) 0.13305(15) 0.0358(9) Uani 1 1 d U . .
H15 H -0.1505 0.4700 0.1484 0.043 Uiso 1 1 calc R . .
C16 C -0.0302(3) 0.5534(5) 0.13662(17) 0.0414(10) Uani 1 1 d U . .
H16 H -0.0444 0.6181 0.1537 0.050 Uiso 1 1 calc R . .
C17 C 0.0549(3) 0.5473(4) 0.11522(15) 0.0328(9) Uani 1 1 d U . .
H17 H 0.0988 0.6073 0.1181 0.039 Uiso 1 1 calc R . .
C18 C 0.2153(3) 0.5742(3) 0.04152(13) 0.0211(7) Uani 1 1 d U . .
C19 C 0.1466(3) 0.6399(3) 0.02085(15) 0.0288(8) Uani 1 1 d U . .
H19 H 0.0830 0.6165 0.0211 0.035 Uiso 1 1 calc R . .
C20 C 0.1704(4) 0.7396(4) -0.00018(17) 0.0386(10) Uani 1 1 d U . .
H20 H 0.1233 0.7839 -0.0147 0.046 Uiso 1 1 calc R . .
C21 C 0.2630(4) 0.7743(4) 0.00009(16) 0.0380(9) Uani 1 1 d U . .
H21A H 0.2792 0.8426 -0.0143 0.046 Uiso 1 1 calc R . .
C22 C 0.3320(3) 0.7106(4) 0.02099(15) 0.0337(9) Uani 1 1 d U . .
H22A H 0.3953 0.7349 0.0210 0.040 Uiso 1 1 calc R . .
C23 C 0.3084(3) 0.6110(3) 0.04200(13) 0.0236(7) Uani 1 1 d U . .
H23 H 0.3557 0.5675 0.0568 0.028 Uiso 1 1 calc R . .
Fe2 Fe 0.53023(3) 0.42991(4) 0.205563(17) 0.01689(13) Uani 1 1 d . A .
P2 P 0.29393(6) 0.42210(9) 0.19235(3) 0.0204(2) Uani 1 1 d . . .
O2 O 0.42745(19) 0.3795(3) 0.09319(10) 0.0355(7) Uani 1 1 d U . .
N2 N 0.5627(2) 0.2903(3) 0.08523(11) 0.0245(7) Uani 1 1 d U . .
H3N H 0.6185 0.2831 0.0940 0.029 Uiso 1 1 d R A .
H4N H 0.5347 0.2566 0.0618 0.029 Uiso 1 1 d R . .
C51 C 0.5570(2) 0.4365(3) 0.13982(12) 0.0188(7) Uani 1 1 d U . .
C52 C 0.5211(3) 0.5427(3) 0.15435(13) 0.0232(7) Uani 1 1 d U A .
H52 H 0.4655 0.5784 0.1435 0.028 Uiso 1 1 calc R . .
C53 C 0.5831(3) 0.5853(3) 0.18788(15) 0.0294(8) Uani 1 1 d U . .
H53 H 0.5766 0.6548 0.2032 0.035 Uiso 1 1 calc R A .
C54 C 0.6572(3) 0.5053(3) 0.19464(14) 0.0264(8) Uani 1 1 d U A .
H54 H 0.7081 0.5123 0.2153 0.032 Uiso 1 1 calc R . .
C55 C 0.6413(2) 0.4137(3) 0.16509(12) 0.0199(7) Uani 1 1 d U A .
H55 H 0.6798 0.3488 0.1625 0.024 Uiso 1 1 calc R . .
C56 C 0.3991(2) 0.3882(3) 0.22413(12) 0.0212(7) Uani 1 1 d U A .
C57 C 0.4459(3) 0.4496(4) 0.25883(13) 0.0242(7) Uani 1 1 d U . .
H57 H 0.4256 0.5188 0.2712 0.029 Uiso 1 1 calc R A .
C58 C 0.5286(3) 0.3888(4) 0.27167(13) 0.0254(8) Uani 1 1 d U A .
H58 H 0.5730 0.4110 0.2940 0.030 Uiso 1 1 calc R . .
C59 C 0.5332(3) 0.2898(3) 0.24546(13) 0.0248(7) Uani 1 1 d U . .
H59 H 0.5811 0.2341 0.2472 0.030 Uiso 1 1 calc R A .
C60 C 0.4533(3) 0.2887(3) 0.21603(13) 0.0226(7) Uani 1 1 d U A .
H60 H 0.4385 0.2319 0.1948 0.027 Uiso 1 1 calc R . .
C61 C 0.51244(13) 0.3658(2) 0.10561(7) 0.0201(7) Uani 1 1 d U A .
C62 C 0.20292(13) 0.3490(2) 0.22188(7) 0.0454(12) Uani 0.512(5) 1 d PRU A 1
C63 C 0.11556(13) 0.3395(2) 0.20075(7) 0.0514(12) Uani 0.512(5) 1 d PRU A 1
H63 H 0.1049 0.3724 0.1724 0.062 Uiso 0.512(5) 1 calc PR A 1
C64 C 0.04379(13) 0.2820(2) 0.22111(7) 0.0546(13) Uani 0.512(5) 1 d PRU A 1
H64 H -0.0159 0.2755 0.2067 0.066 Uiso 0.512(5) 1 calc PR A 1
C65 C 0.05939(13) 0.2339(2) 0.26260(7) 0.0541(13) Uani 0.512(5) 1 d PRU A 1
H65 H 0.0103 0.1945 0.2765 0.065 Uiso 0.512(5) 1 calc PR A 1
C66 C 0.14674(13) 0.2434(2) 0.28372(7) 0.0558(13) Uani 0.512(5) 1 d PRU A 1
H66 H 0.1574 0.2106 0.3121 0.067 Uiso 0.512(5) 1 calc PR A 1
C67 C 0.21851(13) 0.3010(2) 0.26336(7) 0.0532(13) Uani 0.512(5) 1 d PRU A 1
H67 H 0.2782 0.3075 0.2778 0.064 Uiso 0.512(5) 1 calc PR A 1
C62B C 0.20249(13) 0.3383(2) 0.21988(7) 0.0478(13) Uani 0.262(6) 1 d PRU A 2
C63B C 0.11171(13) 0.3484(2) 0.20252(7) 0.0513(13) Uani 0.262(6) 1 d PRU A 2
H63B H 0.0980 0.4022 0.1800 0.062 Uiso 0.262(6) 1 calc PR A 2
C64B C 0.04103(13) 0.2798(2) 0.21818(7) 0.0542(13) Uani 0.262(6) 1 d PRU A 2
H64B H -0.0210 0.2867 0.2063 0.065 Uiso 0.262(6) 1 calc PR A 2
C65B C 0.06113(13) 0.2011(2) 0.25118(7) 0.0538(15) Uani 0.262(6) 1 d PRU A 2
H65B H 0.0128 0.1542 0.2619 0.065 Uiso 0.262(6) 1 calc PR A 2
C66B C 0.15191(13) 0.1910(2) 0.26854(7) 0.0524(15) Uani 0.262(6) 1 d PRU A 2
H66B H 0.1656 0.1372 0.2911 0.063 Uiso 0.262(6) 1 calc PR A 2
C67B C 0.22259(13) 0.2596(2) 0.25288(7) 0.0512(14) Uani 0.262(6) 1 d PRU A 2
H67B H 0.2846 0.2527 0.2647 0.061 Uiso 0.262(6) 1 calc PR A 2
C62C C 0.20283(13) 0.3400(2) 0.22117(7) 0.0482(13) Uani 0.227(7) 1 d PRU A 3
C63C C 0.11238(13) 0.3435(2) 0.20300(7) 0.0511(13) Uani 0.227(7) 1 d PRU A 3
H63C H 0.1024 0.3635 0.1728 0.061 Uiso 0.227(7) 1 calc PR A 3
C64C C 0.03660(13) 0.3179(2) 0.22900(7) 0.0533(14) Uani 0.227(7) 1 d PRU A 3
H64C H -0.0252 0.3203 0.2166 0.064 Uiso 0.227(7) 1 calc PR A 3
C65C C 0.05127(13) 0.2888(2) 0.27317(7) 0.0539(15) Uani 0.227(7) 1 d PRU A 3
H65C H -0.0005 0.2713 0.2909 0.065 Uiso 0.227(7) 1 calc PR A 3
C66C C 0.14171(13) 0.2852(2) 0.29134(7) 0.0531(15) Uani 0.227(7) 1 d PRU A 3
H66C H 0.1517 0.2653 0.3215 0.064 Uiso 0.227(7) 1 calc PR A 3
C67C C 0.21749(13) 0.3109(2) 0.26534(7) 0.0514(14) Uani 0.227(7) 1 d PRU A 3
H67C H 0.2793 0.3084 0.2778 0.062 Uiso 0.227(7) 1 calc PR A 3
C68 C 0.2679(3) 0.5689(4) 0.20553(14) 0.0262(8) Uani 1 1 d U A .
C69 C 0.2768(3) 0.6506(4) 0.17263(15) 0.0313(8) Uani 1 1 d U . .
H69 H 0.2991 0.6300 0.1445 0.038 Uiso 1 1 calc R A .
C70 C 0.2529(3) 0.7624(4) 0.18117(19) 0.0426(10) Uani 1 1 d U A .
H70 H 0.2594 0.8181 0.1589 0.051 Uiso 1 1 calc R . .
C71 C 0.2201(3) 0.7922(5) 0.2217(2) 0.0469(11) Uani 1 1 d U . .
H71 H 0.2033 0.8683 0.2273 0.056 Uiso 1 1 calc R A .
C72 C 0.2113(3) 0.7116(5) 0.25447(19) 0.0439(10) Uani 1 1 d U A .
H72 H 0.1890 0.7326 0.2826 0.053 Uiso 1 1 calc R . .
C73 C 0.2350(3) 0.6011(4) 0.24625(16) 0.0341(9) Uani 1 1 d U . .
H73 H 0.2287 0.5462 0.2688 0.041 Uiso 1 1 calc R A .
C80 C 0.3714(4) 0.0852(4) 0.10230(16) 0.0391(11) Uani 1 1 d . . .
H80 H 0.3840 0.1450 0.0799 0.047 Uiso 1 1 calc R . .
Cl1 Cl 0.28880(10) 0.13634(14) 0.13868(5) 0.0592(4) Uani 1 1 d . . .
Cl2 Cl 0.32764(13) -0.03560(14) 0.07441(6) 0.0667(4) Uani 1 1 d . . .
Cl3 Cl 0.47837(10) 0.05172(12) 0.13084(4) 0.0498(3) Uani 1 1 d . . .
B1 B 0.7609(11) 0.0803(13) 0.1254(6) 0.0636(9) Uani 0.512(5) 1 d PU . .
F1 F 0.7298(5) 0.1879(6) 0.1219(3) 0.0560(10) Uani 0.512(5) 1 d PU . .
F2 F 0.8410(5) 0.0802(7) 0.1527(3) 0.0564(11) Uani 0.512(5) 1 d PU . .
F3 F 0.6978(6) 0.0008(7) 0.1290(3) 0.0783(12) Uani 0.512(5) 1 d PU . .
F4 F 0.8011(2) 0.0553(3) 0.08194(12) 0.0751(11) Uani 0.512(5) 1 d PU . .
B1N B 0.7541(2) 0.0772(3) 0.12147(12) 0.0636(9) Uani 0.49 1 d PRU . .
F1N F 0.7477(2) 0.1932(3) 0.11519(12) 0.0560(10) Uani 0.49 1 d PRU . .
F2N F 0.8131(2) 0.0536(3) 0.15768(12) 0.0564(11) Uani 0.49 1 d PRU . .
F3N F 0.6645(2) 0.0368(3) 0.13041(12) 0.0783(12) Uani 0.49 1 d PRU . .
F4N F 0.7866(2) 0.0250(3) 0.08447(12) 0.0751(11) Uani 0.49 1 d PRU . .

loop_
_atom_site_aniso_label
_atom_site_aniso_U_11
_atom_site_aniso_U_22
_atom_site_aniso_U_33
_atom_site_aniso_U_23
_atom_site_aniso_U_13
_atom_site_aniso_U_12
Cu 0.0152(2) 0.0387(3) 0.0196(3) 0.0033(2) -0.00003(17) 0.00225(18)
Fe1 0.0180(2) 0.0153(3) 0.0171(3) 0.00067(19) 0.00265(18) 0.00231(18)
P1 0.0112(4) 0.0181(4) 0.0180(5) 0.0003(3) 0.0012(3) 0.0007(3)
O1 0.0256(13) 0.0190(13) 0.0244(14) -0.0039(11) -0.0036(11) 0.0020(10)
N1 0.0367(19) 0.0198(17) 0.033(2) -0.0053(14) -0.0140(15) 0.0039(14)
C1 0.0191(14) 0.0183(15) 0.0193(16) -0.0004(13) 0.0049(12) 0.0013(12)
C2 0.0266(16) 0.0244(17) 0.0173(16) 0.0001(14) 0.0047(13) 0.0041(14)
C3 0.0321(18) 0.0286(19) 0.0204(17) 0.0065(15) 0.0065(14) 0.0046(15)
C4 0.0294(17) 0.0203(17) 0.0274(18) 0.0046(14) 0.0095(15) 0.0015(14)
C5 0.0207(15) 0.0185(16) 0.0242(17) 0.0008(14) 0.0062(13) 0.0001(13)
C6 0.0152(14) 0.0176(16) 0.0203(16) 0.0003(13) 0.0021(12) 0.0002(12)
C7 0.0231(16) 0.0190(16) 0.0272(18) 0.0020(14) 0.0066(14) -0.0014(13)
C8 0.0263(17) 0.0253(18) 0.034(2) -0.0044(16) 0.0062(15) -0.0064(14)
C9 0.0238(16) 0.0337(19) 0.0268(18) -0.0054(16) -0.0006(14) -0.0040(15)
C10 0.0176(15) 0.0267(18) 0.0230(17) -0.0007(14) -0.0012(13) 0.0032(13)
C11 0.0162(15) 0.0180(16) 0.0197(17) -0.0033(13) 0.0054(12) 0.0028(12)
C12 0.0122(14) 0.0277(18) 0.0215(17) 0.0002(14) 0.0012(12) 0.0031(12)
C13 0.0221(16) 0.0320(19) 0.0307(19) -0.0003(16) 0.0046(14) -0.0038(14)
C14 0.0211(17) 0.046(2) 0.037(2) 0.0044(18) 0.0062(15) -0.0080(16)
C15 0.0183(16) 0.057(2) 0.032(2) 0.0020(18) 0.0084(15) 0.0067(16)
C16 0.0319(19) 0.053(2) 0.040(2) -0.014(2) 0.0087(17) 0.0075(18)
C17 0.0226(17) 0.041(2) 0.035(2) -0.0134(17) 0.0070(15) 0.0002(15)
C18 0.0225(16) 0.0180(16) 0.0230(17) -0.0022(13) 0.0009(13) -0.0028(13)
C19 0.0302(18) 0.0210(17) 0.035(2) 0.0013(15) -0.0072(15) -0.0031(14)
C20 0.050(2) 0.0239(19) 0.042(2) 0.0068(17) -0.0118(18) -0.0024(17)
C21 0.053(2) 0.0247(19) 0.036(2) 0.0043(17) -0.0019(18) -0.0134(17)
C22 0.039(2) 0.0297(19) 0.032(2) -0.0037(16) 0.0061(16) -0.0141(16)
C23 0.0221(16) 0.0252(17) 0.0236(17) -0.0030(14) 0.0041(13) -0.0044(14)
Fe2 0.0160(2) 0.0195(3) 0.0153(3) -0.00143(19) 0.00252(18) -0.00051(18)
P2 0.0146(4) 0.0285(5) 0.0181(5) 0.0053(4) 0.0018(3) -0.0005(3)
O2 0.0178(12) 0.067(2) 0.0218(14) -0.0083(14) -0.0003(10) 0.0111(13)
N2 0.0175(14) 0.0282(18) 0.0276(18) -0.0063(14) -0.0031(12) -0.0001(12)
C51 0.0160(14) 0.0228(16) 0.0179(15) 0.0033(13) 0.0052(12) 0.0021(12)
C52 0.0261(16) 0.0212(17) 0.0228(17) 0.0035(14) 0.0095(14) 0.0027(13)
C53 0.0330(18) 0.0239(18) 0.032(2) -0.0046(15) 0.0130(16) -0.0058(15)
C54 0.0226(16) 0.0295(18) 0.0275(18) -0.0049(15) 0.0054(14) -0.0072(14)
C55 0.0159(14) 0.0240(17) 0.0199(17) -0.0015(13) 0.0037(13) -0.0015(12)
C56 0.0174(15) 0.0293(18) 0.0171(16) 0.0054(14) 0.0021(12) -0.0015(13)
C57 0.0215(16) 0.0350(19) 0.0164(16) 0.0011(14) 0.0027(13) 0.0033(14)
C58 0.0211(16) 0.0372(19) 0.0178(17) 0.0026(15) -0.0007(13) -0.0005(14)
C59 0.0207(16) 0.0290(18) 0.0246(18) 0.0069(15) 0.0000(14) 0.0006(14)
C60 0.0216(15) 0.0236(17) 0.0226(17) 0.0044(14) 0.0007(13) -0.0040(13)
C61 0.0139(14) 0.0313(18) 0.0152(16) 0.0029(14) 0.0046(12) 0.0003(13)
C62 0.0234(19) 0.074(3) 0.039(2) 0.030(2) -0.0003(18) -0.0134(19)
C63 0.0294(19) 0.082(3) 0.043(2) 0.030(2) -0.0040(18) -0.019(2)
C64 0.033(2) 0.084(3) 0.046(2) 0.029(2) -0.0031(19) -0.019(2)
C65 0.033(2) 0.083(3) 0.046(2) 0.030(2) 0.002(2) -0.019(2)
C66 0.036(2) 0.085(3) 0.047(2) 0.032(2) 0.000(2) -0.016(2)
C67 0.032(2) 0.082(3) 0.046(2) 0.032(2) 0.0000(19) -0.013(2)
C62B 0.026(2) 0.077(3) 0.040(2) 0.030(2) -0.001(2) -0.014(2)
C63B 0.029(2) 0.082(3) 0.043(2) 0.030(2) -0.003(2) -0.018(2)
C64B 0.033(2) 0.084(3) 0.046(2) 0.029(2) -0.002(2) -0.019(2)
C65B 0.033(2) 0.083(3) 0.045(3) 0.028(3) 0.001(2) -0.019(2)
C66B 0.032(2) 0.081(3) 0.044(3) 0.031(3) 0.003(2) -0.015(3)
C67B 0.030(2) 0.080(3) 0.044(2) 0.031(2) 0.001(2) -0.013(2)
C62C 0.026(2) 0.077(3) 0.041(2) 0.030(2) -0.001(2) -0.014(2)
C63C 0.029(2) 0.081(3) 0.043(2) 0.030(2) -0.003(2) -0.018(2)
C64C 0.032(2) 0.083(3) 0.045(2) 0.028(2) -0.002(2) -0.018(2)
C65C 0.033(2) 0.083(3) 0.046(3) 0.029(3) 0.000(2) -0.018(2)
C66C 0.033(2) 0.082(3) 0.045(3) 0.030(3) 0.001(2) -0.016(2)
C67C 0.030(2) 0.080(3) 0.044(3) 0.031(2) 0.000(2) -0.014(2)
C68 0.0159(15) 0.0351(19) 0.0275(19) 0.0012(15) -0.0025(13) 0.0018(14)
C69 0.0245(17) 0.035(2) 0.034(2) 0.0020(17) -0.0074(15) -0.0027(15)
C70 0.0326(19) 0.038(2) 0.056(3) 0.006(2) -0.0167(19) 0.0004(17)
C71 0.031(2) 0.044(2) 0.065(3) -0.012(2) -0.014(2) 0.0096(18)
C72 0.0250(18) 0.053(2) 0.053(3) -0.018(2) -0.0034(18) 0.0068(18)
C73 0.0216(17) 0.047(2) 0.033(2) -0.0059(18) -0.0001(15) 0.0051(16)
C80 0.048(3) 0.041(3) 0.029(2) 0.0044(19) 0.000(2) -0.015(2)
Cl1 0.0511(8) 0.0737(10) 0.0530(9) -0.0140(7) 0.0060(6) -0.0054(7)
Cl2 0.0883(12) 0.0561(9) 0.0555(9) -0.0156(7) 0.0010(8) -0.0249(8)
Cl3 0.0584(8) 0.0542(8) 0.0368(7) 0.0036(6) -0.0008(6) 0.0057(6)
B1 0.0535(17) 0.0584(17) 0.0779(17) -0.0079(15) -0.0150(15) 0.0148(14)
F1 0.0364(19) 0.0454(16) 0.086(2) -0.0096(15) 0.0010(16) 0.0155(14)
F2 0.037(2) 0.077(2) 0.0550(19) -0.0019(17) -0.0129(17) 0.0093(18)
F3 0.064(2) 0.063(2) 0.107(2) 0.001(2) -0.016(2) 0.0120(19)
F4 0.087(2) 0.062(2) 0.075(2) -0.0228(17) -0.0214(17) 0.0234(18)
B1N 0.0535(17) 0.0584(17) 0.0779(17) -0.0079(15) -0.0150(15) 0.0148(14)
F1N 0.0364(19) 0.0454(16) 0.086(2) -0.0096(15) 0.0010(16) 0.0155(14)
F2N 0.037(2) 0.077(2) 0.0550(19) -0.0019(17) -0.0129(17) 0.0093(18)
F3N 0.064(2) 0.063(2) 0.107(2) 0.001(2) -0.016(2) 0.0120(19)
F4N 0.087(2) 0.062(2) 0.075(2) -0.0228(17) -0.0214(17) 0.0234(18)

loop_
_atom_type_symbol
_atom_type_description
_atom_type_scat_dispersion_real
_atom_type_scat_dispersion_imag
_atom_type_scat_source
C C 0.0033 0.0016 'International Tables Vol C Tables 4.2.6.8 and 6.1.1.4'
H H 0.0000 0.0000 'International Tables Vol C Tables 4.2.6.8 and 6.1.1.4'
B B 0.0013 0.0007 'International Tables Vol C Tables 4.2.6.8 and 6.1.1.4'
N N 0.0061 0.0033 'International Tables Vol C Tables 4.2.6.8 and 6.1.1.4'
O O 0.0106 0.0060 'International Tables Vol C Tables 4.2.6.8 and 6.1.1.4'
F F 0.0171 0.0103 'International Tables Vol C Tables 4.2.6.8 and 6.1.1.4'
P P 0.1023 0.0942 'International Tables Vol C Tables 4.2.6.8 and 6.1.1.4'
Cl Cl 0.1484 0.1585 'International Tables Vol C Tables 4.2.6.8 and 6.1.1.4'
Fe Fe 0.3463 0.8444 'International Tables Vol C Tables 4.2.6.8 and 6.1.1.4'
Cu Cu 0.3201 1.2651 'International Tables Vol C Tables 4.2.6.8 and 6.1.1.4'

loop_
_geom_angle_atom_site_label_1
_geom_angle_atom_site_label_2
_geom_angle_atom_site_label_3
_geom_angle
O2 Cu P2 118.04(9)
O2 Cu P1 110.95(9)
P2 Cu P1 128.17(4)
C1 Fe1 C10 177.82(16)
C1 Fe1 C2 40.99(15)
C10 Fe1 C2 140.14(15)
C1 Fe1 C6 137.80(14)
C10 Fe1 C6 41.22(14)
C2 Fe1 C6 176.83(15)
C1 Fe1 C7 111.66(15)
C10 Fe1 C7 68.81(16)
C2 Fe1 C7 135.67(15)
C6 Fe1 C7 41.16(15)
C1 Fe1 C9 141.51(16)
C10 Fe1 C9 40.67(16)
C2 Fe1 C9 110.53(16)
C6 Fe1 C9 68.86(15)
C7 Fe1 C9 68.20(16)
C1 Fe1 C8 113.32(16)
C10 Fe1 C8 68.50(16)
C2 Fe1 C8 108.45(16)
C6 Fe1 C8 68.98(15)
C7 Fe1 C8 40.61(16)
C9 Fe1 C8 40.36(17)
C1 Fe1 C3 68.59(15)
C10 Fe1 C3 111.19(16)
C2 Fe1 C3 40.64(16)
C6 Fe1 C3 142.49(15)
C7 Fe1 C3 173.91(17)
C9 Fe1 C3 107.61(17)
C8 Fe1 C3 133.38(18)
C1 Fe1 C5 41.16(14)
C10 Fe1 C5 136.66(15)
C2 Fe1 C5 68.91(15)
C6 Fe1 C5 112.01(15)
C7 Fe1 C5 116.11(16)
C9 Fe1 C5 174.68(16)
C8 Fe1 C5 144.95(17)
C3 Fe1 C5 68.34(16)
C1 Fe1 C4 68.53(15)
C10 Fe1 C4 109.82(16)
C2 Fe1 C4 68.41(16)
C6 Fe1 C4 114.35(15)
C7 Fe1 C4 145.56(16)
C9 Fe1 C4 134.30(17)
C8 Fe1 C4 173.31(18)
C3 Fe1 C4 40.51(17)
C5 Fe1 C4 40.39(15)
C6 P1 C18 104.66(17)
C6 P1 C12 102.47(17)
C18 P1 C12 104.60(17)
C6 P1 Cu 120.72(12)
C18 P1 Cu 111.00(13)
C12 P1 Cu 111.90(13)
C11 N1 H1N 120.5
C11 N1 H2N 117.5
H1N N1 H2N 121.8
C2 C1 C5 108.0(3)
C2 C1 C11 127.4(3)
C5 C1 C11 124.7(3)
C2 C1 Fe1 69.7(2)
C5 C1 Fe1 70.2(2)
C11 C1 Fe1 125.3(2)
C3 C2 C1 107.9(3)
C3 C2 Fe1 70.1(2)
C1 C2 Fe1 69.3(2)
C3 C2 H2 126.1
C1 C2 H2 126.1
Fe1 C2 H2 126.1
C2 C3 C4 108.2(4)
C2 C3 Fe1 69.3(2)
C4 C3 Fe1 70.0(2)
C2 C3 H3 125.9
C4 C3 H3 125.9
Fe1 C3 H3 126.4
C5 C4 C3 108.5(3)
C5 C4 Fe1 69.8(2)
C3 C4 Fe1 69.5(2)
C5 C4 H4 125.7
C3 C4 H4 125.7
Fe1 C4 H4 126.5
C4 C5 C1 107.4(3)
C4 C5 Fe1 69.8(2)
C1 C5 Fe1 68.6(2)
C4 C5 H5 126.3
C1 C5 H5 126.3
Fe1 C5 H5 126.8
C10 C6 C7 106.9(3)
C10 C6 P1 128.4(3)
C7 C6 P1 124.7(3)
C10 C6 Fe1 69.3(2)
C7 C6 Fe1 69.5(2)
P1 C6 Fe1 129.16(18)
C8 C7 C6 108.3(4)
C8 C7 Fe1 69.8(2)
C6 C7 Fe1 69.3(2)
C8 C7 H7 125.8
C6 C7 H7 125.8
Fe1 C7 H7 126.6
C9 C8 C7 108.1(4)
C9 C8 Fe1 69.8(2)
C7 C8 Fe1 69.6(2)
C9 C8 H8 125.9
C7 C8 H8 125.9
Fe1 C8 H8 126.3
C8 C9 C10 108.6(4)
C8 C9 Fe1 69.9(2)
C10 C9 Fe1 69.4(2)
C8 C9 H9 125.7
C10 C9 H9 125.7
Fe1 C9 H9 126.6
C9 C10 C6 108.1(3)
C9 C10 Fe1 70.0(2)
C6 C10 Fe1 69.5(2)
C9 C10 H10 126.0
C6 C10 H10 126.0
Fe1 C10 H10 126.1
O1 C11 N1 121.8(3)
O1 C11 C1 120.9(3)
N1 C11 C1 117.3(3)
C17 C12 C13 119.0(3)
C17 C12 P1 120.2(3)
C13 C12 P1 120.6(3)
C12 C13 C14 120.2(4)
C12 C13 H13 119.9
C14 C13 H13 119.9
C15 C14 C13 120.2(4)
C15 C14 H14 119.9
C13 C14 H14 119.9
C14 C15 C16 120.2(4)
C14 C15 H15 119.9
C16 C15 H15 119.9
C15 C16 C17 120.3(4)
C15 C16 H16 119.8
C17 C16 H16 119.8
C12 C17 C16 120.1(4)
C12 C17 H17 120.0
C16 C17 H17 120.0
C19 C18 C23 119.4(4)
C19 C18 P1 123.2(3)
C23 C18 P1 117.4(3)
C18 C19 C20 120.3(4)
C18 C19 H19 119.9
C20 C19 H19 119.9
C21 C20 C19 119.7(4)
C21 C20 H20 120.2
C19 C20 H20 120.2
C22 C21 C20 120.7(4)
C22 C21 H21A 119.7
C20 C21 H21A 119.7
C21 C22 C23 119.8(4)
C21 C22 H22A 120.1
C23 C22 H22A 120.1
C22 C23 C18 120.2(4)
C22 C23 H23 119.9
C18 C23 H23 119.9
C60 Fe2 C56 41.35(15)
C60 Fe2 C51 107.55(15)
C56 Fe2 C51 118.67(15)
C60 Fe2 C55 116.72(15)
C56 Fe2 C55 151.86(15)
C51 Fe2 C55 41.16(14)
C60 Fe2 C52 129.24(16)
C56 Fe2 C52 109.20(15)
C51 Fe2 C52 41.07(15)
C55 Fe2 C52 68.99(15)
C60 Fe2 C59 40.93(15)
C56 Fe2 C59 69.17(15)
C51 Fe2 C59 127.15(16)
C55 Fe2 C59 105.86(15)
C52 Fe2 C59 166.64(16)
C60 Fe2 C57 68.81(16)
C56 Fe2 C57 40.89(15)
C51 Fe2 C57 153.22(15)
C55 Fe2 C57 164.91(15)
C52 Fe2 C57 119.58(15)
C59 Fe2 C57 68.46(16)
C60 Fe2 C54 150.03(16)
C56 Fe2 C54 166.92(16)
C51 Fe2 C54 68.61(15)
C55 Fe2 C54 40.55(15)
C52 Fe2 C54 68.42(16)
C59 Fe2 C54 116.25(16)
C57 Fe2 C54 128.09(16)
C60 Fe2 C58 68.43(16)
C56 Fe2 C58 68.73(15)
C51 Fe2 C58 164.76(15)
C55 Fe2 C58 126.25(15)
C52 Fe2 C58 152.49(16)
C59 Fe2 C58 40.37(17)
C57 Fe2 C58 40.62(15)
C54 Fe2 C58 107.08(16)
C60 Fe2 C53 167.84(17)
C56 Fe2 C53 129.44(16)
C51 Fe2 C53 68.46(16)
C55 Fe2 C53 68.41(15)
C52 Fe2 C53 40.39(17)
C59 Fe2 C53 150.61(17)
C57 Fe2 C53 109.23(17)
C54 Fe2 C53 40.59(17)
C58 Fe2 C53 118.46(17)
C56 P2 C62 103.22(14)
C56 P2 C68 105.51(18)
C62 P2 C68 101.13(16)
C56 P2 C62B 103.17(14)
C62 P2 C62B 4.2
C68 P2 C62B 105.12(16)
C56 P2 C62C 102.53(14)
C62 P2 C62C 3.1
C68 P2 C62C 104.22(16)
C62B P2 C62C 1.4
C56 P2 Cu 115.83(13)
C62 P2 Cu 118.21(9)
C68 P2 Cu 111.23(14)
C62B P2 Cu 114.92(9)
C62C P2 Cu 116.26(9)
C61 O2 Cu 139.5(2)
C61 N2 H3N 116.8
C61 N2 H4N 116.0
H3N N2 H4N 127.0
C52 C51 C55 107.8(3)
C52 C51 C61 124.6(3)
C55 C51 C61 127.7(3)
C52 C51 Fe2 69.8(2)
C55 C51 Fe2 69.6(2)
C61 C51 Fe2 125.3(2)
C53 C52 C51 108.0(3)
C53 C52 Fe2 70.5(2)
C51 C52 Fe2 69.1(2)
C53 C52 H52 126.0
C51 C52 H52 126.0
Fe2 C52 H52 126.0
C52 C53 C54 108.1(3)
C52 C53 Fe2 69.1(2)
C54 C53 Fe2 69.4(2)
C52 C53 H53 125.9
C54 C53 H53 125.9
Fe2 C53 H53 127.2
C55 C54 C53 108.2(4)
C55 C54 Fe2 69.1(2)
C53 C54 Fe2 70.0(2)
C55 C54 H54 125.9
C53 C54 H54 125.9
Fe2 C54 H54 126.5
C54 C55 C51 107.9(3)
C54 C55 Fe2 70.3(2)
C51 C55 Fe2 69.3(2)
C54 C55 H55 126.1
C51 C55 H55 126.1
Fe2 C55 H55 126.0
C57 C56 C60 107.5(3)
C57 C56 P2 130.0(3)
C60 C56 P2 122.4(3)
C57 C56 Fe2 70.3(2)
C60 C56 Fe2 69.3(2)
P2 C56 Fe2 123.9(2)
C56 C57 C58 108.0(4)
C56 C57 Fe2 68.8(2)
C58 C57 Fe2 69.9(2)
C56 C57 H57 126.0
C58 C57 H57 126.0
Fe2 C57 H57 126.9
C59 C58 C57 108.5(3)
C59 C58 Fe2 69.5(2)
C57 C58 Fe2 69.5(2)
C59 C58 H58 125.8
C57 C58 H58 125.8
Fe2 C58 H58 126.8
C58 C59 C60 107.8(3)
C58 C59 Fe2 70.1(2)
C60 C59 Fe2 68.8(2)
C58 C59 H59 126.1
C60 C59 H59 126.1
Fe2 C59 H59 126.6
C59 C60 C56 108.2(3)
C59 C60 Fe2 70.3(2)
C56 C60 Fe2 69.3(2)
C59 C60 H60 125.9
C56 C60 H60 125.9
Fe2 C60 H60 126.0
O2 C61 N2 118.6(3)
O2 C61 C51 121.9(3)
N2 C61 C51 119.4(2)
C63 C62 C67 120.0
C63 C62 P2 117.27(7)
C67 C62 P2 122.71(7)
C64 C63 C62 120.0
C64 C63 H63 120.0
C62 C63 H63 120.0
C65 C64 C63 120.0
C65 C64 H64 120.0
C63 C64 H64 120.0
C64 C65 C66 120.0
C64 C65 H65 120.0
C66 C65 H65 120.0
C65 C66 C67 120.0
C65 C66 H66 120.0
C67 C66 H66 120.0
C62 C67 C66 120.0
C62 C67 H67 120.0
C66 C67 H67 120.0
C63B C62B C67B 120.0
C63B C62B P2 116.45(7)
C67B C62B P2 123.19(7)
C64B C63B C62B 120.0
C64B C63B H63B 120.0
C62B C63B H63B 120.0
C63B C64B C65B 120.0
C63B C64B H64B 120.0
C65B C64B H64B 120.0
C66B C65B C64B 120.0
C66B C65B H65B 120.0
C64B C65B H65B 120.0
C67B C66B C65B 120.0
C67B C66B H66B 120.0
C65B C66B H66B 120.0
C66B C67B C62B 120.0
C66B C67B H67B 120.0
C62B C67B H67B 120.0
C63C C62C C67C 120.0
C63C C62C P2 116.97(7)
C67C C62C P2 119.47(7)
C64C C63C C62C 120.0
C64C C63C H63C 120.0
C62C C63C H63C 120.0
C65C C64C C63C 120.0
C65C C64C H64C 120.0
C63C C64C H64C 120.0
C64C C65C C66C 120.0
C64C C65C H65C 120.0
C66C C65C H65C 120.0
C65C C66C C67C 120.0
C65C C66C H66C 120.0
C67C C66C H66C 120.0
C66C C67C C62C 120.0
C66C C67C H67C 120.0
C62C C67C H67C 120.0
C73 C68 C69 118.8(4)
C73 C68 P2 122.3(3)
C69 C68 P2 118.8(3)
C70 C69 C68 119.9(5)
C70 C69 H69 120.0
C68 C69 H69 120.0
C71 C70 C69 120.1(5)
C71 C70 H70 119.9
C69 C70 H70 119.9
C70 C71 C72 120.2(5)
C70 C71 H71 119.9
C72 C71 H71 119.9
C73 C72 C71 119.9(5)
C73 C72 H72 120.0
C71 C72 H72 120.0
C72 C73 C68 121.0(5)
C72 C73 H73 119.5
C68 C73 H73 119.5
Cl1 C80 Cl2 110.2(3)
Cl1 C80 Cl3 111.0(3)
Cl2 C80 Cl3 109.8(3)
Cl1 C80 H80 108.6
Cl2 C80 H80 108.6
Cl3 C80 H80 108.6
F2N B1 F3 98.5(13)
F2N B1 F1 119.1(13)
F3 B1 F1 117.3(12)
F2N B1 F1N 119.5(13)
F3 B1 F1N 128.6(12)
F1 B1 F1N 14.1(4)
F2N B1 F2 22.5(5)
F3 B1 F2 120.3(13)
F1 B1 F2 108.0(12)
F1N B1 F2 103.7(11)
F2N B1 F4N 113.0(11)
F3 B1 F4N 86.6(10)
F1 B1 F4N 116.6(13)
F1N B1 F4N 106.4(13)
F2 B1 F4N 106.3(10)
F2N B1 F4 113.9(11)
F3 B1 F4 102.5(12)
F1 B1 F4 104.8(12)
F1N B1 F4 92.9(12)
F2 B1 F4 101.2(11)
F4N B1 F4 16.5(2)
F2N B1 F3N 111.4(14)
F3 B1 F3N 25.6(5)
F1 B1 F3N 91.8(9)
F1N B1 F3N 103.8(10)
F2 B1 F3N 133.5(14)
F4N B1 F3N 100.9(10)
F4 B1 F3N 114.0(11)
B1 F1 B1N 6.6(7)
F2N F2 B1 63.9(12)
F2N F2 B1N 64.1(8)
B1 F2 B1N 2.0(7)
F3N F3 B1N 90.9(10)
F3N F3 B1 92.5(12)
B1N F3 B1 6.1(8)
B1N F4 B1 5.6(6)
F3 B1N F1 122.5(6)
F3 B1N F4N 93.4(5)
F1 B1N F4N 122.4(4)
F3 B1N F1N 135.1(4)
F1 B1N F1N 14.0(4)
F4N B1N F1N 110.9
F3 B1N F2N 95.1(4)
F1 B1N F2N 109.7(4)
F4N B1N F2N 109.9
F1N B1N F2N 110.0
F3 B1N F3N 27.2(4)
F1 B1N F3N 95.3(4)
F4N B1N F3N 109.7
F1N B1N F3N 107.9
F2N B1N F3N 108.4
F3 B1N F4 110.5(5)
F1 B1N F4 108.3(4)
F4N B1N F4 17.4
F1N B1N F4 95.6
F2N B1N F4 109.8
F3N B1N F4 124.1
F3 B1N F2 114.9(6)
F1 B1N F2 100.0(5)
F4N B1N F2 103.0(3)
F1N B1N F2 96.3(3)
F2N B1N F2 20.2(3)
F3N B1N F2 128.0(3)
F4 B1N F2 97.4(3)
B1 F1N B1N 6.4(7)
F2 F2N B1 93.6(13)
F2 F2N B1N 95.7(9)
B1 F2N B1N 3.1(8)
F3 F3N B1N 61.9(9)
F3 F3N B1 61.9(10)
B1N F3N B1 5.2(7)
B1N F4N B1 5.3(6)

loop_
_geom_bond_atom_site_label_1
_geom_bond_atom_site_label_2
_geom_bond_distance
Cu O2 2.006(3)
Cu P2 2.2333(11)
Cu P1 2.2512(10)
Fe1 C1 2.037(3)
Fe1 C10 2.042(4)
Fe1 C2 2.042(4)
Fe1 C6 2.045(4)
Fe1 C7 2.048(4)
Fe1 C9 2.050(4)
Fe1 C8 2.052(4)
Fe1 C3 2.052(4)
Fe1 C5 2.058(4)
Fe1 C4 2.059(4)
P1 C6 1.793(4)
P1 C18 1.821(4)
P1 C12 1.827(3)
O1 C11 1.250(4)
N1 C11 1.320(5)
N1 H1N 0.8745
N1 H2N 0.8616
C1 C2 1.428(5)
C1 C5 1.440(5)
C1 C11 1.476(5)
C2 C3 1.422(6)
C2 H2 0.9500
C3 C4 1.423(6)
C3 H3 0.9500
C4 C5 1.421(5)
C4 H4 0.9500
C5 H5 0.9500
C6 C10 1.439(5)
C6 C7 1.439(5)
C7 C8 1.423(6)
C7 H7 0.9500
C8 C9 1.415(6)
C8 H8 0.9500
C9 C10 1.422(6)
C9 H9 0.9500
C10 H10 0.9500
C12 C17 1.384(6)
C12 C13 1.394(5)
C13 C14 1.396(6)
C13 H13 0.9500
C14 C15 1.367(7)
C14 H14 0.9500
C15 C16 1.375(7)
C15 H15 0.9500
C16 C17 1.395(6)
C16 H16 0.9500
C17 H17 0.9500
C18 C19 1.387(6)
C18 C23 1.400(5)
C19 C20 1.389(6)
C19 H19 0.9500
C20 C21 1.386(7)
C20 H20 0.9500
C21 C22 1.379(7)
C21 H21A 0.9500
C22 C23 1.386(6)
C22 H22A 0.9500
C23 H23 0.9500
Fe2 C60 2.031(4)
Fe2 C56 2.032(4)
Fe2 C51 2.037(4)
Fe2 C55 2.042(4)
Fe2 C52 2.047(4)
Fe2 C59 2.052(4)
Fe2 C57 2.053(4)
Fe2 C54 2.057(4)
Fe2 C58 2.059(4)
Fe2 C53 2.066(4)
P2 C56 1.806(4)
P2 C62 1.818(2)
P2 C68 1.824(4)
P2 C62B 1.857(2)
P2 C62C 1.862(2)
O2 C61 1.271(3)
N2 C61 1.312(4)
N2 H3N 0.8376
N2 H4N 0.8977
C51 C52 1.433(5)
C51 C55 1.434(5)
C51 C61 1.462(5)
C52 C53 1.420(6)
C52 H52 0.9500
C53 C54 1.430(6)
C53 H53 0.9500
C54 C55 1.420(5)
C54 H54 0.9500
C55 H55 0.9500
C56 C57 1.427(5)
C56 C60 1.435(5)
C57 C58 1.427(5)
C57 H57 0.9500
C58 C59 1.418(6)
C58 H58 0.9500
C59 C60 1.428(5)
C59 H59 0.9500
C60 H60 0.9500
C62 C63 1.3900
C62 C67 1.3900
C63 C64 1.3900
C63 H63 0.9500
C64 C65 1.3900
C64 H64 0.9500
C65 C66 1.3900
C65 H65 0.9500
C66 C67 1.3900
C66 H66 0.9500
C67 H67 0.9500
C62B C63B 1.3900
C62B C67B 1.3900
C63B C64B 1.3900
C63B H63B 0.9500
C64B C65B 1.3900
C64B H64B 0.9500
C65B C66B 1.3900
C65B H65B 0.9500
C66B C67B 1.3900
C66B H66B 0.9500
C67B H67B 0.9500
C62C C63C 1.3900
C62C C67C 1.3900
C63C C64C 1.3900
C63C H63C 0.9500
C64C C65C 1.3900
C64C H64C 0.9500
C65C C66C 1.3900
C65C H65C 0.9500
C66C C67C 1.3900
C66C H66C 0.9500
C67C H67C 0.9500
C68 C73 1.385(6)
C68 C69 1.397(6)
C69 C70 1.394(7)
C69 H69 0.9500
C70 C71 1.371(8)
C70 H70 0.9500
C71 C72 1.384(8)
C71 H71 0.9500
C72 C73 1.376(7)
C72 H72 0.9500
C73 H73 0.9500
C80 Cl1 1.746(5)
C80 Cl2 1.766(5)
C80 Cl3 1.778(5)
C80 H80 1.0000
B1 F2N 1.253(17)
B1 F3 1.310(18)
B1 F1 1.352(16)
B1 F1N 1.384(17)
B1 F2 1.392(16)
B1 F4N 1.456(18)
B1 F4 1.478(19)
B1 F3N 1.483(18)
F1 B1N 1.356(9)
F2 F2N 0.534(8)
F2 B1N 1.539(8)
F3 F3N 0.641(8)
F3 B1N 1.236(10)
F4 B1N 1.4118
B1N F4N 1.3714
B1N F1N 1.3897
B1N F2N 1.3908
B1N F3N 1.4009

loop_
_platon_squeeze_void_nr
_platon_squeeze_void_average_x
_platon_squeeze_void_average_y
_platon_squeeze_void_average_z
_platon_squeeze_void_volume
_platon_squeeze_void_count_electrons
_platon_squeeze_void_content
1 0.000 0.000 0.000 244 122 ' '
2 0.534 0.213 0.875 19 1 ' '
3 0.534 0.286 0.375 19 1 ' '
4 1.000 0.500 0.500 244 121 ' '
5 0.466 0.713 0.625 19 1 ' '
6 0.466 0.785 0.125 19 1 ' '
